data_2013767
loop_
_publ_author_name
'Lutz, Martin'
'Spek, Anthony L.'
'Dabirian, Reza'
'van Walree, Cornelis A.'
'Jenneskens, Leonardus W.'

_publ_section_title
;
 Twinning by merohedry in cyclohexanone oxime: a revised structure
;
_journal_issue 2
_journal_name_full 'Acta Crystallographica Section C'
_journal_page_first o127
_journal_page_last o129
_journal_paper_doi 10.1107/S0108270103029196
_journal_volume 60
_journal_year 2004
_chemical_formula_iupac 'C6 H11 N O'
_chemical_formula_moiety 'C6 H11 N O'
_chemical_formula_sum 'C6 H11 N O'
_chemical_formula_weight 113.16
_chemical_name_systematic
;
cyclohexanone oxime
;
_space_group_IT_number 147
_symmetry_cell_setting trigonal
_symmetry_space_group_name_Hall '-P 3'
_symmetry_space_group_name_H-M 'P -3'
_atom_sites_solution_hydrogens difmap
_atom_sites_solution_primary direct
_atom_sites_solution_secondary difmap
_audit_creation_method SHELXL-97
_cell_angle_alpha 90.00
_cell_angle_beta 90.00
_cell_angle_gamma 120.00
_cell_formula_units_Z 18
_cell_length_a 20.9830(2)
_cell_length_b 20.9830(2)
_cell_length_c 7.64360(10)
_cell_measurement_reflns_used 61960
_cell_measurement_temperature 110(2)
_cell_measurement_theta_max 27.48
_cell_measurement_theta_min 1.02
_cell_volume 2914.50(5)
_computing_cell_refinement 'HKL2000 (Otwinowski & Minor, 1997)'
_computing_data_collection 'COLLECT (Nonius, 1999)'
_computing_data_reduction
;
  HKL2000),
  EvalCCD (Duisenberg et al., 2003) and
  SortAV (Blessing, 1997)
;
_computing_molecular_graphics 'PLATON (Spek, 2003)'
_computing_structure_refinement 'SHELXL97 (Sheldrick, 1997)'
_computing_structure_solution 'SHELXS97 (Sheldrick, 1997)'
_diffrn_ambient_temperature 110(2)
_diffrn_measured_fraction_theta_full 1.000
_diffrn_measured_fraction_theta_max 1.000
_diffrn_measurement_device_type 'Nonius KappaCCD'
_diffrn_measurement_method '\f and \w scans'
_diffrn_radiation_monochromator graphite
_diffrn_radiation_source 'rotating anode'
_diffrn_radiation_type MoK\a
_diffrn_radiation_wavelength 0.71073
_diffrn_reflns_av_R_equivalents 0.0514
_diffrn_reflns_av_sigmaI/netI 0.0264
_diffrn_reflns_limit_h_max 27
_diffrn_reflns_limit_h_min -27
_diffrn_reflns_limit_k_max 27
_diffrn_reflns_limit_k_min -27
_diffrn_reflns_limit_l_max 9
_diffrn_reflns_limit_l_min -9
_diffrn_reflns_number 52734
_diffrn_reflns_theta_full 27.46
_diffrn_reflns_theta_max 27.46
_diffrn_reflns_theta_min 1.94
_exptl_absorpt_coefficient_mu 0.079
_exptl_absorpt_correction_type none
_exptl_crystal_colour colourless
_exptl_crystal_density_diffrn 1.160
_exptl_crystal_density_method 'not measured'
_exptl_crystal_description block
_exptl_crystal_F_000 1116
_exptl_crystal_size_max 0.30
_exptl_crystal_size_mid 0.21
_exptl_crystal_size_min 0.15
_refine_diff_density_max 0.235
_refine_diff_density_min -0.209
_refine_ls_extinction_method none
_refine_ls_goodness_of_fit_ref 1.027
_refine_ls_hydrogen_treatment mixed
_refine_ls_matrix_type full
_refine_ls_number_parameters 230
_refine_ls_number_reflns 4446
_refine_ls_number_restraints 0
_refine_ls_restrained_S_all 1.027
_refine_ls_R_factor_all 0.0463
_refine_ls_R_factor_gt 0.0366
_refine_ls_shift/su_max 0.002
_refine_ls_shift/su_mean 0.000
_refine_ls_structure_factor_coef Fsqd
_refine_ls_weighting_details 'calc w=1/[\s^2^(Fo^2^)+(0.0519P)^2^+0.3836P] where P=(Fo^2^+2Fc^2^)/3'
_refine_ls_weighting_scheme calc
_refine_ls_wR_factor_gt 0.0899
_refine_ls_wR_factor_ref 0.0972
_reflns_number_gt 3695
_reflns_number_total 4446
_reflns_threshold_expression I>2\s(I)
_cod_data_source_file fg1726.cif
_cod_data_source_block I
_cod_database_code 2013767
_cod_database_fobs_code 2013767

loop_
_symmetry_equiv_pos_as_xyz
'x, y, z'
'-y, x-y, z'
'-x+y, -x, z'
'-x, -y, -z'
'y, -x+y, -z'
'x-y, x, -z'

loop_
_atom_site_label
_atom_site_fract_x
_atom_site_fract_y
_atom_site_fract_z
_atom_site_U_iso_or_equiv
_atom_site_adp_type
_atom_site_calc_flag
_atom_site_refinement_flags
_atom_site_occupancy
_atom_site_disorder_assembly
_atom_site_disorder_group
_atom_site_type_symbol
O1 0.42111(6) 0.30796(5) 0.32865(17) 0.0294(3) Uani d . 1 . . O
H1O 0.3740(10) 0.2822(9) 0.301(2) 0.028(4) Uiso d . 1 . . H
N1 0.44499(7) 0.38259(6) 0.29412(17) 0.0228(3) Uani d . 1 . . N
C11 0.51481(8) 0.42427(8) 0.3023(2) 0.0221(3) Uani d . 1 . . C
C12 0.54563(9) 0.50533(9) 0.2764(2) 0.0321(4) Uani d . 1 . . C
H12A 0.5625 0.5308 0.3904 0.039 Uiso calc R 1 . . H
H12B 0.5065 0.5142 0.2316 0.039 Uiso calc R 1 . . H
C13 0.60999(9) 0.53707(9) 0.1478(2) 0.0370(4) Uani d . 1 . . C
H13A 0.5917 0.5174 0.0293 0.044 Uiso calc R 1 . . H
H13B 0.6325 0.5913 0.1434 0.044 Uiso calc R 1 . . H
C14 0.66772(8) 0.51762(8) 0.2017(3) 0.0326(3) Uani d . 1 . . C
H14A 0.6881 0.5396 0.3174 0.039 Uiso calc R 1 . . H
H14B 0.7085 0.5382 0.1158 0.039 Uiso calc R 1 . . H
C15 0.63418(8) 0.43431(9) 0.2112(3) 0.0363(4) Uani d . 1 . . C
H15A 0.6723 0.4226 0.2492 0.044 Uiso calc R 1 . . H
H15B 0.6171 0.4130 0.0933 0.044 Uiso calc R 1 . . H
C16 0.56924(8) 0.39951(8) 0.3390(2) 0.0316(3) Uani d . 1 . . C
H16A 0.5444 0.3453 0.3294 0.038 Uiso calc R 1 . . H
H16B 0.5878 0.4133 0.4602 0.038 Uiso calc R 1 . . H
O2 0.35781(5) 0.44679(6) 0.30685(18) 0.0296(2) Uani d . 1 . . O
H2O 0.3826(9) 0.4217(9) 0.300(2) 0.028(4) Uiso d . 1 . . H
N2 0.28399(7) 0.39422(7) 0.26890(16) 0.0229(3) Uani d . 1 . . N
C21 0.24009(8) 0.41950(8) 0.2810(2) 0.0218(3) Uani d . 1 . . C
C22 0.15991(9) 0.36711(9) 0.2485(2) 0.0303(4) Uani d . 1 . . C
H22A 0.1328 0.3555 0.3608 0.036 Uiso calc R 1 . . H
H22B 0.1537 0.3207 0.1993 0.036 Uiso calc R 1 . . H
C23 0.12766(9) 0.39996(9) 0.1217(2) 0.0356(4) Uani d . 1 . . C
H23A 0.1494 0.4046 0.0042 0.043 Uiso calc R 1 . . H
H23B 0.0738 0.3666 0.1122 0.043 Uiso calc R 1 . . H
C24 0.14305(8) 0.47525(9) 0.1837(2) 0.0328(4) Uani d . 1 . . C
H24A 0.1190 0.4704 0.2983 0.039 Uiso calc R 1 . . H
H24B 0.1223 0.4957 0.0990 0.039 Uiso calc R 1 . . H
C25 0.22588(9) 0.52747(9) 0.2012(2) 0.0330(4) Uani d . 1 . . C
H25A 0.2349 0.5757 0.2447 0.040 Uiso calc R 1 . . H
H25B 0.2492 0.5352 0.0846 0.040 Uiso calc R 1 . . H
C26 0.26107(8) 0.49708(8) 0.3265(2) 0.0293(3) Uani d . 1 . . C
H26A 0.3153 0.5285 0.3215 0.035 Uiso calc R 1 . . H
H26B 0.2451 0.4986 0.4476 0.035 Uiso calc R 1 . . H
O3 0.22667(5) 0.24701(6) 0.17879(16) 0.0275(2) Uani d . 1 . . O
H3O 0.2471(10) 0.2946(11) 0.206(3) 0.049(6) Uiso d . 1 . . H
N3 0.27547(7) 0.22240(7) 0.22969(16) 0.0221(3) Uani d . 1 . . N
C31 0.24738(8) 0.15236(8) 0.2150(2) 0.0221(3) Uani d . 1 . . C
C32 0.29633(9) 0.12129(9) 0.2559(2) 0.0288(4) Uani d . 1 . . C
H32A 0.3417 0.1595 0.3136 0.035 Uiso calc R 1 . . H
H32B 0.3108 0.1072 0.1455 0.035 Uiso calc R 1 . . H
C33 0.25808(9) 0.05384(8) 0.3754(2) 0.0328(4) Uani d . 1 . . C
H33A 0.2892 0.0308 0.3863 0.039 Uiso calc R 1 . . H
H33B 0.2520 0.0695 0.4935 0.039 Uiso calc R 1 . . H
C34 0.18307(8) -0.00229(8) 0.3034(2) 0.0307(3) Uani d . 1 . . C
H34A 0.1893 -0.0207 0.1891 0.037 Uiso calc R 1 . . H
H34B 0.1590 -0.0446 0.3846 0.037 Uiso calc R 1 . . H
C35 0.13473(9) 0.03211(8) 0.2807(2) 0.0313(4) Uani d . 1 . . C
H35A 0.1258 0.0474 0.3965 0.038 Uiso calc R 1 . . H
H35B 0.0866 -0.0050 0.2320 0.038 Uiso calc R 1 . . H
C36 0.17028(8) 0.09912(8) 0.1589(2) 0.0292(3) Uani d . 1 . . C
H36A 0.1708 0.0826 0.0378 0.035 Uiso calc R 1 . . H
H36B 0.1407 0.1240 0.1599 0.035 Uiso calc R 1 . . H

loop_
_atom_site_aniso_label
_atom_site_aniso_U_11
_atom_site_aniso_U_22
_atom_site_aniso_U_33
_atom_site_aniso_U_12
_atom_site_aniso_U_13
_atom_site_aniso_U_23
O1 0.0190(5) 0.0205(5) 0.0438(7) 0.0062(4) -0.0018(5) 0.0064(5)
N1 0.0211(6) 0.0199(6) 0.0275(6) 0.0103(5) 0.0009(5) 0.0004(5)
C11 0.0212(7) 0.0218(7) 0.0222(7) 0.0099(6) 0.0014(6) -0.0006(6)
C12 0.0261(8) 0.0222(8) 0.0500(10) 0.0135(7) -0.0038(7) -0.0024(7)
C13 0.0349(8) 0.0249(8) 0.0416(9) 0.0076(6) 0.0002(7) 0.0081(7)
C14 0.0207(7) 0.0257(8) 0.0396(8) 0.0028(6) 0.0074(7) 0.0002(8)
C15 0.0197(8) 0.0268(8) 0.0596(11) 0.0096(7) 0.0038(8) -0.0034(8)
C16 0.0193(7) 0.0241(7) 0.0487(9) 0.0089(6) -0.0011(7) 0.0092(7)
O2 0.0194(5) 0.0253(5) 0.0447(6) 0.0118(4) -0.0047(5) -0.0060(5)
N2 0.0197(6) 0.0202(6) 0.0273(7) 0.0088(6) -0.0002(5) 0.0001(5)
C21 0.0217(7) 0.0212(7) 0.0236(7) 0.0116(6) -0.0005(6) -0.0009(6)
C22 0.0195(8) 0.0256(9) 0.0438(11) 0.0097(7) 0.0010(6) -0.0040(6)
C23 0.0230(7) 0.0473(9) 0.0389(9) 0.0193(7) -0.0072(7) -0.0115(7)
C24 0.0323(8) 0.0466(9) 0.0322(8) 0.0292(7) -0.0012(7) 0.0024(7)
C25 0.0361(9) 0.0287(8) 0.0430(9) 0.0227(7) 0.0055(8) 0.0040(8)
C26 0.0254(7) 0.0255(7) 0.0404(9) 0.0153(6) -0.0078(7) -0.0095(7)
O3 0.0276(6) 0.0202(5) 0.0374(6) 0.0140(4) -0.0081(5) -0.0029(5)
N3 0.0209(6) 0.0210(6) 0.0244(6) 0.0106(5) 0.0008(5) 0.0000(5)
C31 0.0224(7) 0.0209(7) 0.0230(7) 0.0109(6) 0.0021(6) 0.0001(6)
C32 0.0228(8) 0.0276(8) 0.0392(10) 0.0150(7) -0.0040(6) -0.0053(6)
C33 0.0430(9) 0.0316(8) 0.0333(8) 0.0259(8) -0.0060(7) -0.0016(7)
C34 0.0390(9) 0.0207(7) 0.0337(8) 0.0158(7) 0.0044(8) 0.0039(7)
C35 0.0252(8) 0.0175(7) 0.0445(9) 0.0057(7) 0.0022(7) -0.0016(7)
C36 0.0276(8) 0.0202(7) 0.0389(8) 0.0113(6) -0.0076(7) 0.0000(7)

loop_
_atom_type_symbol
_atom_type_description
_atom_type_scat_dispersion_real
_atom_type_scat_dispersion_imag
_atom_type_scat_source
C C 0.0033 0.0016 'International Tables Vol C Tables 4.2.6.8 and 6.1.1.4'
H H 0.0000 0.0000 'International Tables Vol C Tables 4.2.6.8 and 6.1.1.4'
N N 0.0061 0.0033 'International Tables Vol C Tables 4.2.6.8 and 6.1.1.4'
O O 0.0106 0.0060 'International Tables Vol C Tables 4.2.6.8 and 6.1.1.4'

loop_
_geom_angle_atom_site_label_1
_geom_angle_atom_site_label_2
_geom_angle_atom_site_label_3
_geom_angle
_geom_angle_publ_flag
N1 O1 H1O 107.5(10) ?
C11 N1 O1 113.58(11) yes
N1 C11 C16 125.68(13) yes
N1 C11 C12 117.79(13) yes
C16 C11 C12 116.51(12) ?
C11 C12 C13 111.40(13) ?
C11 C12 H12A 109.3 ?
C13 C12 H12A 109.3 ?
C11 C12 H12B 109.3 ?
C13 C12 H12B 109.3 ?
H12A C12 H12B 108.0 ?
C14 C13 C12 111.05(13) ?
C14 C13 H13A 109.4 ?
C12 C13 H13A 109.4 ?
C14 C13 H13B 109.4 ?
C12 C13 H13B 109.4 ?
H13A C13 H13B 108.0 ?
C13 C14 C15 110.40(13) ?
C13 C14 H14A 109.6 ?
C15 C14 H14A 109.6 ?
C13 C14 H14B 109.6 ?
C15 C14 H14B 109.6 ?
H14A C14 H14B 108.1 ?
C14 C15 C16 111.54(13) ?
C14 C15 H15A 109.3 ?
C16 C15 H15A 109.3 ?
C14 C15 H15B 109.3 ?
C16 C15 H15B 109.3 ?
H15A C15 H15B 108.0 ?
C11 C16 C15 111.43(13) ?
C11 C16 H16A 109.3 ?
C15 C16 H16A 109.3 ?
C11 C16 H16B 109.3 ?
C15 C16 H16B 109.3 ?
H16A C16 H16B 108.0 ?
N2 O2 H2O 104.9(10) ?
C21 N2 O2 113.49(12) yes
N2 C21 C26 125.97(13) yes
N2 C21 C22 117.50(13) yes
C26 C21 C22 116.54(13) ?
C21 C22 C23 111.20(14) ?
C21 C22 H22A 109.4 ?
C23 C22 H22A 109.4 ?
C21 C22 H22B 109.4 ?
C23 C22 H22B 109.4 ?
H22A C22 H22B 108.0 ?
C24 C23 C22 111.02(14) ?
C24 C23 H23A 109.4 ?
C22 C23 H23A 109.4 ?
C24 C23 H23B 109.4 ?
C22 C23 H23B 109.4 ?
H23A C23 H23B 108.0 ?
C23 C24 C25 110.28(12) ?
C23 C24 H24A 109.6 ?
C25 C24 H24A 109.6 ?
C23 C24 H24B 109.6 ?
C25 C24 H24B 109.6 ?
H24A C24 H24B 108.1 ?
C24 C25 C26 111.64(13) ?
C24 C25 H25A 109.3 ?
C26 C25 H25A 109.3 ?
C24 C25 H25B 109.3 ?
C26 C25 H25B 109.3 ?
H25A C25 H25B 108.0 ?
C21 C26 C25 111.50(12) ?
C21 C26 H26A 109.3 ?
C25 C26 H26A 109.3 ?
C21 C26 H26B 109.3 ?
C25 C26 H26B 109.3 ?
H26A C26 H26B 108.0 ?
N3 O3 H3O 108.3(12) ?
C31 N3 O3 113.06(12) yes
N3 C31 C36 125.78(13) yes
N3 C31 C32 117.16(14) yes
C36 C31 C32 117.05(13) ?
C31 C32 C33 111.70(13) ?
C31 C32 H32A 109.3 ?
C33 C32 H32A 109.3 ?
C31 C32 H32B 109.3 ?
C33 C32 H32B 109.3 ?
H32A C32 H32B 107.9 ?
C34 C33 C32 111.17(14) ?
C34 C33 H33A 109.4 ?
C32 C33 H33A 109.4 ?
C34 C33 H33B 109.4 ?
C32 C33 H33B 109.4 ?
H33A C33 H33B 108.0 ?
C35 C34 C33 110.56(12) ?
C35 C34 H34A 109.5 ?
C33 C34 H34A 109.5 ?
C35 C34 H34B 109.5 ?
C33 C34 H34B 109.5 ?
H34A C34 H34B 108.1 ?
C34 C35 C36 111.73(13) ?
C34 C35 H35A 109.3 ?
C36 C35 H35A 109.3 ?
C34 C35 H35B 109.3 ?
C36 C35 H35B 109.3 ?
H35A C35 H35B 107.9 ?
C31 C36 C35 111.03(13) ?
C31 C36 H36A 109.4 ?
C35 C36 H36A 109.4 ?
C31 C36 H36B 109.4 ?
C35 C36 H36B 109.4 ?
H36A C36 H36B 108.0 ?

loop_
_geom_bond_atom_site_label_1
_geom_bond_atom_site_label_2
_geom_bond_site_symmetry_2
_geom_bond_distance
_geom_bond_publ_flag
O1 N1 . 1.4101(15) yes
O1 H1O . 0.884(18) ?
N1 C11 . 1.2782(18) yes
C11 C16 . 1.499(2) ?
C11 C12 . 1.500(2) ?
C12 C13 . 1.528(2) ?
C12 H12A . 0.9900 ?
C12 H12B . 0.9900 ?
C13 C14 . 1.516(2) ?
C13 H13A . 0.9900 ?
C13 H13B . 0.9900 ?
C14 C15 . 1.525(2) ?
C14 H14A . 0.9900 ?
C14 H14B . 0.9900 ?
C15 C16 . 1.533(2) ?
C15 H15A . 0.9900 ?
C15 H15B . 0.9900 ?
C16 H16A . 0.9900 ?
C16 H16B . 0.9900 ?
O2 N2 . 1.4112(15) yes
O2 H2O . 0.908(17) ?
N2 C21 . 1.2757(19) yes
C21 C26 . 1.4993(19) ?
C21 C22 . 1.500(2) ?
C22 C23 . 1.529(2) ?
C22 H22A . 0.9900 ?
C22 H22B . 0.9900 ?
C23 C24 . 1.521(2) ?
C23 H23A . 0.9900 ?
C23 H23B . 0.9900 ?
C24 C25 . 1.528(2) ?
C24 H24A . 0.9900 ?
C24 H24B . 0.9900 ?
C25 C26 . 1.530(2) ?
C25 H25A . 0.9900 ?
C25 H25B . 0.9900 ?
C26 H26A . 0.9900 ?
C26 H26B . 0.9900 ?
O3 N3 . 1.4126(15) yes
O3 H3O . 0.89(2) ?
N3 C31 . 1.2859(19) yes
C31 C36 . 1.4973(19) ?
C31 C32 . 1.499(2) ?
C32 C33 . 1.532(2) ?
C32 H32A . 0.9900 ?
C32 H32B . 0.9900 ?
C33 C34 . 1.521(2) ?
C33 H33A . 0.9900 ?
C33 H33B . 0.9900 ?
C34 C35 . 1.521(2) ?
C34 H34A . 0.9900 ?
C34 H34B . 0.9900 ?
C35 C36 . 1.534(2) ?
C35 H35A . 0.9900 ?
C35 H35B . 0.9900 ?
C36 H36A . 0.9900 ?
C36 H36B . 0.9900 ?

loop_
_geom_hbond_atom_site_label_D
_geom_hbond_atom_site_label_H
_geom_hbond_atom_site_label_A
_geom_hbond_distance_DH
_geom_hbond_distance_HA
_geom_hbond_distance_DA
_geom_hbond_angle_DHA
_geom_hbond_publ_flag
O1 H1O N3 0.884(18) 1.884(18) 2.7653(17) 175.3(16) yes
O2 H2O N1 0.908(17) 1.861(17) 2.7632(15) 171.9(15) yes
O3 H3O N2 0.89(2) 1.89(2) 2.7834(17) 176.2(18) yes

loop_
_geom_torsion_atom_site_label_1
_geom_torsion_atom_site_label_2
_geom_torsion_atom_site_label_3
_geom_torsion_atom_site_label_4
_geom_torsion
_geom_torsion_publ_flag
O1 N1 C11 C16 1.8(2) yes
O1 N1 C11 C12 -177.01(14) ?
N1 C11 C12 C13 -132.61(16) yes
C16 C11 C12 C13 48.5(2) ?
C11 C12 C13 C14 -53.02(19) ?
C12 C13 C14 C15 58.56(19) ?
C13 C14 C15 C16 -57.7(2) ?
N1 C11 C16 C15 133.81(16) ?
C12 C11 C16 C15 -47.4(2) ?
C14 C15 C16 C11 51.0(2) ?
O2 N2 C21 C26 1.3(2) yes
O2 N2 C21 C22 -178.16(13) ?
N2 C21 C22 C23 -131.58(15) yes
C26 C21 C22 C23 48.92(19) ?
C21 C22 C23 C24 -53.30(18) ?
C22 C23 C24 C25 58.50(18) ?
C23 C24 C25 C26 -57.41(19) ?
N2 C21 C26 C25 132.85(15) ?
C22 C21 C26 C25 -47.70(19) ?
C24 C25 C26 C21 50.92(18) ?
O3 N3 C31 C36 -2.8(2) yes
O3 N3 C31 C32 176.52(13) ?
N3 C31 C32 C33 133.04(15) yes
C36 C31 C32 C33 -47.57(19) ?
C31 C32 C33 C34 51.37(18) ?
C32 C33 C34 C35 -57.62(19) ?
C33 C34 C35 C36 57.99(19) ?
N3 C31 C36 C35 -133.35(15) ?
C32 C31 C36 C35 47.31(19) ?
C34 C35 C36 C31 -51.51(18) ?

loop_
_cod_related_entry_id
_cod_related_entry_database
_cod_related_entry_code
1 ChemSpider 7236
